data_4331412
loop_
_publ_author_name
'Trotter, J.'
'Zhang, D.'
'Rettig, S.J.'
'Aubke, F.'

_publ_section_title
;
 Superacid anions: Crystal and molecular structures of (H3 O) (Sb2 F11),
 Cs (S O3 F), Cs (H (S O3 F)2), Cs (Au (S O3 F)4), Cs2 (Pt (S O3 F)6), and
 Cs (Sb (S O3 F)6)
;
_journal_name_full 'Inorganic Chemistry'
_journal_page_first 6113
_journal_page_last 6130
_journal_paper_doi 10.1021/ic960525l
_journal_volume 35
_journal_year 1996
_chemical_formula_sum 'Au Cs F4 O12 S4'
_chemical_name_systematic 'Cs (Au (S O3 F)4)'
_space_group_IT_number 15
_symmetry_space_group_name_Hall '-C 2yc'
_symmetry_space_group_name_H-M 'C 1 2/c 1'
_cell_angle_alpha 90
_cell_angle_beta 102.12
_cell_angle_gamma 90
_cell_formula_units_Z 4
_cell_length_a 17.725
_cell_length_b 5.822
_cell_length_c 14.624
_cell_volume 1475.485
_citation_journal_id_ASTM INOCAJ
_cod_data_source_file gold_154.cif
_cod_data_source_block Au1Cs1F4O12S4
_cod_original_formula_sum 'Au1 Cs1 F4 O12 S4'
_cod_database_code 4331412

loop_
_symmetry_equiv_pos_as_xyz
x,y,z
-x,y,-z+1/2
-x,-y,-z
x,-y,z-1/2
x+1/2,y+1/2,z
-x+1/2,y+1/2,-z+1/2
-x+1/2,-y+1/2,-z
x+1/2,-y+1/2,z-1/2

loop_
_atom_site_label
_atom_site_type_symbol
_atom_site_fract_x
_atom_site_fract_y
_atom_site_fract_z
_atom_site_occupancy
_atom_site_U_iso_or_equiv
O1 O-2 0.2828 -0.06 0.5453 1 0.0
Cs1 Cs+1 0.5 0.3605 0.75 1 0.0
O3 O-2 0.3474 0.657 0.6469 1 0.0
Au1 Au+3 0.25 0.25 0.5 1 0.0
F2 F-1 0.4083 -0.062 0.4374 0.73 0.0
F3 F-1 0.406 0.543 0.439 0.27 0.0
S3 S+6 0.412 0.261 0.435 0.27 0.0
O5 O-2 0.4316 0.247 0.5343 1 0.0
S1 S+6 0.3147 0.8766 0.646 1 0.0
O6 O-2 0.4409 0.256 0.3725 1 0.0
F1 F-1 0.2412 0.839 0.6823 1 0.0
O2 O-2 0.3517 0.0604 0.6978 1 0.0
O4 O-2 0.3183 0.225 0.4096 1 0.0
S2 S+6 0.4006 0.205 0.4432 0.73 0.0
